data_1505801
loop_
_publ_author_name
'Huang, Ho-Cheng'
'Ahmed, Atallah F.'
'Su, Jui-Hsin'
'Chao, Chih-Hua'
'Wu, Yang-Chang'
'Chiang, Michael Y.'
'Sheu, Jyh-Horng'

_publ_section_title
;
 Crassolides A-F, cembranoids with a trans-fused lactone from the soft
 coral Sarcophyton crassocaule.
;
_journal_issue 11
_journal_name_full 'Journal of natural products'
_journal_page_first 1554
_journal_page_last 1559
_journal_paper_doi 10.1021/np060182w
_journal_volume 69
_journal_year 2006
_chemical_absolute_configuration unk
_chemical_formula_moiety 'C20 H28 O3'
_chemical_formula_sum 'C20 H28 O3'
_chemical_formula_weight 316.42
_chemical_name_systematic
;
 ?
;
_space_group_IT_number 4
_symmetry_cell_setting monoclinic
_symmetry_space_group_name_Hall 'P 2yb'
_symmetry_space_group_name_H-M 'P 1 21 1'
_atom_sites_solution_hydrogens geom
_atom_sites_solution_primary direct
_atom_sites_solution_secondary difmap
_audit_creation_date 2006-03-24
_audit_creation_method SHELXL-97
_cell_angle_alpha 90.00
_cell_angle_beta 95.40(3)
_cell_angle_gamma 90.00
_cell_formula_units_Z 2
_cell_length_a 6.2085(12)
_cell_length_b 9.7196(19)
_cell_length_c 15.606(3)
_cell_measurement_reflns_used 25
_cell_measurement_temperature 293(2)
_cell_measurement_theta_max 12.035
_cell_measurement_theta_min 8.225
_cell_volume 937.6(3)
_computing_cell_refinement 'MSC/AFC (Molecular Structure Corporation, 1992)'
_computing_data_collection 'MSC/AFC (Molecular Structure Corporation, 1992)'
_computing_data_reduction 'teXsan (Molecular Structure Corporation, 1985)'
_computing_molecular_graphics 'ORTEP-3 for Windows (Farrugia, 1997)'
_computing_publication_material 'WINGX publication routines (Farrugia, 1999)'
_computing_structure_refinement 'SHELXL-97 (Sheldrick, 1997)'
_computing_structure_solution 'SIR92 (Altomare et al., 1993)'
_diffrn_ambient_temperature 298(2)
_diffrn_measured_fraction_theta_full 0.999
_diffrn_measured_fraction_theta_max 0.999
_diffrn_measurement_device_type 'Rigaku AFC7S'
_diffrn_measurement_method \w-2\q
_diffrn_radiation_monochromator graphite
_diffrn_radiation_source 'fine-focus sealed tube'
_diffrn_radiation_type MoK\a
_diffrn_radiation_wavelength 0.71073
_diffrn_reflns_av_R_equivalents 0.0244
_diffrn_reflns_av_sigmaI/netI 0.0368
_diffrn_reflns_limit_h_max 7
_diffrn_reflns_limit_h_min -7
_diffrn_reflns_limit_k_max 0
_diffrn_reflns_limit_k_min -11
_diffrn_reflns_limit_l_max 19
_diffrn_reflns_limit_l_min 0
_diffrn_reflns_number 2030
_diffrn_reflns_theta_full 26.01
_diffrn_reflns_theta_max 26.01
_diffrn_reflns_theta_min 2.47
_diffrn_standards_decay_% 0
_diffrn_standards_interval_count 150
_diffrn_standards_number 3
_exptl_absorpt_coefficient_mu 0.074
_exptl_absorpt_correction_T_max 0.998
_exptl_absorpt_correction_T_min 0.896
_exptl_absorpt_correction_type psi-scan
_exptl_absorpt_process_details 'North et al., 1968'
_exptl_crystal_colour colorless
_exptl_crystal_density_diffrn 1.121
_exptl_crystal_density_method 'not measured'
_exptl_crystal_description prism
_exptl_crystal_F_000 344
_exptl_crystal_size_max 0.65
_exptl_crystal_size_mid 0.5
_exptl_crystal_size_min 0.4
_refine_diff_density_max 0.112
_refine_diff_density_min -0.150
_refine_diff_density_rms 0.033
_refine_ls_abs_structure_details 'Flack H D (1983), Acta Cryst. A39, 876-881'
_refine_ls_abs_structure_Flack -1(2)
_refine_ls_extinction_method none
_refine_ls_goodness_of_fit_ref 1.026
_refine_ls_hydrogen_treatment constr
_refine_ls_matrix_type full
_refine_ls_number_parameters 211
_refine_ls_number_reflns 1960
_refine_ls_number_restraints 1
_refine_ls_restrained_S_all 1.025
_refine_ls_R_factor_all 0.0923
_refine_ls_R_factor_gt 0.0412
_refine_ls_shift/su_max 0.002
_refine_ls_shift/su_mean 0.000
_refine_ls_structure_factor_coef Fsqd
_refine_ls_weighting_details 'calc w=1/[\s^2^(Fo^2^)+(0.0626P)^2^+0.0234P] where P=(Fo^2^+2Fc^2^)/3'
_refine_ls_weighting_scheme calc
_refine_ls_wR_factor_gt 0.1004
_refine_ls_wR_factor_ref 0.1199
_reflns_number_gt 1190
_reflns_number_total 1960
_reflns_threshold_expression >2sigma(I)
_cod_data_source_file np060182wsi20060425_061431.cif
_cod_data_source_block ocean67a
_cod_depositor_comments
;
The following automatic conversions were performed:

'_symmetry_cell_setting' value 'Monoclinic' changed to 'monoclinic'
according to /home/saulius/struct/CIF-dictionaries/cif_core.dic
dictionary named 'cif_core.dic' version 2.4.1 from 2010-06-29.

Automatic conversion script
Id: cif_fix_values 1715 2011-07-08 13:25:40Z adriana 
;
_cod_original_cell_volume 937.5(3)
_cod_original_sg_symbol_H-M 'P 21'
_cod_database_code 1505801

loop_
_symmetry_equiv_pos_as_xyz
'x, y, z'
'-x, y+1/2, -z'

loop_
_atom_site_label
_atom_site_type_symbol
_atom_site_fract_x
_atom_site_fract_y
_atom_site_fract_z
_atom_site_U_iso_or_equiv
_atom_site_adp_type
_atom_site_occupancy
_atom_site_symmetry_multiplicity
_atom_site_calc_flag
_atom_site_refinement_flags
O1 O -0.3872(4) -0.3544(3) 0.1183(2) 0.1005(9) Uani 1 1 d .
O2 O -0.0963(4) -0.2485(2) 0.18185(17) 0.0749(7) Uani 1 1 d .
O3 O 0.5312(4) -0.0896(3) 0.3200(2) 0.1080(10) Uani 1 1 d .
C1 C -0.0528(5) -0.0657(3) 0.0842(2) 0.0638(8) Uani 1 1 d .
H1 H 0.0531 -0.1030 0.0476 0.077 Uiso 1 1 calc R
C2 C -0.0573(6) 0.0911(3) 0.0729(2) 0.0726(10) Uani 1 1 d .
H2A H 0.0895 0.1258 0.0823 0.087 Uiso 1 1 calc R
H2B H -0.1110 0.1125 0.0141 0.087 Uiso 1 1 calc R
C3 C -0.1935(5) 0.1636(3) 0.1322(2) 0.0638(8) Uani 1 1 d .
H3 H -0.3255 0.1224 0.1398 0.077 Uiso 1 1 calc R
C4 C -0.1508(5) 0.2794(3) 0.17543(19) 0.0575(8) Uani 1 1 d .
C5 C -0.3059(5) 0.3381(4) 0.2336(2) 0.0695(9) Uani 1 1 d .
H5A H -0.4292 0.2769 0.2339 0.083 Uiso 1 1 calc R
H5B H -0.3583 0.4258 0.2105 0.083 Uiso 1 1 calc R
C6 C -0.2080(5) 0.3594(4) 0.3262(2) 0.0757(10) Uani 1 1 d .
H6A H -0.0890 0.4242 0.3266 0.091 Uiso 1 1 calc R
H6B H -0.3165 0.3989 0.3597 0.091 Uiso 1 1 calc R
C7 C -0.1282(5) 0.2292(4) 0.3669(2) 0.0707(10) Uani 1 1 d .
H7 H -0.2195 0.1538 0.3575 0.085 Uiso 1 1 calc R
C8 C 0.0568(5) 0.2053(4) 0.4153(2) 0.0742(11) Uani 1 1 d .
C9 C 0.1036(7) 0.0663(5) 0.4536(2) 0.0964(14) Uani 1 1 d .
H9A H -0.0094 0.0037 0.4310 0.116 Uiso 1 1 calc R
H9B H 0.0960 0.0725 0.5153 0.116 Uiso 1 1 calc R
C10 C 0.3239(7) 0.0036(6) 0.4374(3) 0.0972(13) Uani 1 1 d .
H10A H 0.4387 0.0629 0.4625 0.117 Uiso 1 1 calc R
H10B H 0.3394 -0.0852 0.4658 0.117 Uiso 1 1 calc R
C11 C 0.3471(6) -0.0142(4) 0.3439(3) 0.0790(11) Uani 1 1 d .
H11 H 0.3144 0.0689 0.3095 0.095 Uiso 1 1 calc R
C12 C 0.3151(6) -0.1420(4) 0.2955(3) 0.0856(11) Uani 1 1 d .
C13 C 0.2496(5) -0.1309(4) 0.2010(3) 0.0813(10) Uani 1 1 d .
H13A H 0.2993 -0.2125 0.1730 0.098 Uiso 1 1 calc R
H13B H 0.3235 -0.0525 0.1788 0.098 Uiso 1 1 calc R
C14 C 0.0093(5) -0.1149(3) 0.1761(2) 0.0628(8) Uani 1 1 d .
H14 H -0.0505 -0.0510 0.2162 0.075 Uiso 1 1 calc R
C15 C -0.2635(5) -0.1396(3) 0.06214(19) 0.0630(8) Uani 1 1 d .
C16 C -0.2630(6) -0.2585(4) 0.1200(3) 0.0701(9) Uani 1 1 d .
C17 C -0.4252(6) -0.1133(4) 0.0046(2) 0.0818(11) Uani 1 1 d .
H17A H -0.5453 -0.1709 -0.0007 0.098 Uiso 1 1 calc R
H17B H -0.4201 -0.0369 -0.0311 0.098 Uiso 1 1 calc R
C18 C 0.0516(7) 0.3607(5) 0.1700(3) 0.0901(12) Uani 1 1 d .
H18A H 0.1347 0.3206 0.1276 0.135 Uiso 1 1 calc R
H18B H 0.1352 0.3601 0.2250 0.135 Uiso 1 1 calc R
H18C H 0.0149 0.4538 0.1540 0.135 Uiso 1 1 calc R
C19 C 0.2247(6) 0.3127(6) 0.4378(3) 0.1036(15) Uani 1 1 d .
H19A H 0.1770 0.3989 0.4127 0.155 Uiso 1 1 calc R
H19B H 0.3579 0.2860 0.4159 0.155 Uiso 1 1 calc R
H19C H 0.2469 0.3222 0.4992 0.155 Uiso 1 1 calc R
C20 C 0.2660(11) -0.2765(5) 0.3367(4) 0.145(2) Uani 1 1 d .
H20A H 0.1121 -0.2882 0.3349 0.218 Uiso 1 1 calc R
H20B H 0.3277 -0.2769 0.3954 0.218 Uiso 1 1 calc R
H20C H 0.3267 -0.3504 0.3060 0.218 Uiso 1 1 calc R

loop_
_atom_site_aniso_label
_atom_site_aniso_U_11
_atom_site_aniso_U_22
_atom_site_aniso_U_33
_atom_site_aniso_U_23
_atom_site_aniso_U_13
_atom_site_aniso_U_12
O1 0.0951(19) 0.0589(15) 0.142(3) 0.0006(16) -0.0194(17) -0.0120(15)
O2 0.0723(14) 0.0566(14) 0.0926(18) 0.0088(12) -0.0089(12) -0.0007(12)
O3 0.0611(14) 0.101(2) 0.155(3) -0.016(2) -0.0267(16) 0.0075(16)
C1 0.071(2) 0.0569(19) 0.0635(19) -0.0090(16) 0.0090(16) 0.0028(16)
C2 0.087(2) 0.064(2) 0.067(2) 0.0034(18) 0.0111(18) -0.0056(19)
C3 0.0671(19) 0.0531(18) 0.070(2) 0.0053(17) -0.0005(16) 0.0013(16)
C4 0.069(2) 0.0492(18) 0.0520(17) 0.0084(14) -0.0062(14) 0.0021(15)
C5 0.0662(19) 0.060(2) 0.080(2) -0.0014(18) -0.0083(16) 0.0073(16)
C6 0.071(2) 0.082(3) 0.074(2) -0.010(2) 0.0117(16) -0.003(2)
C7 0.064(2) 0.091(3) 0.0566(19) 0.0081(18) 0.0027(15) -0.0203(19)
C8 0.064(2) 0.102(3) 0.0565(19) -0.0062(19) 0.0059(17) -0.0092(19)
C9 0.095(3) 0.131(4) 0.060(2) 0.029(2) -0.0057(19) -0.008(3)
C10 0.091(3) 0.107(3) 0.086(3) 0.026(3) -0.029(2) 0.003(3)
C11 0.066(2) 0.074(3) 0.093(3) 0.007(2) -0.0170(18) 0.0012(19)
C12 0.065(2) 0.074(2) 0.111(3) 0.008(2) -0.0261(19) 0.003(2)
C13 0.064(2) 0.073(2) 0.106(3) -0.014(2) -0.0009(18) 0.0011(18)
C14 0.0657(19) 0.0536(19) 0.0682(19) -0.0031(15) 0.0009(15) 0.0022(16)
C15 0.074(2) 0.0565(19) 0.0577(18) -0.0127(16) 0.0033(16) 0.0083(17)
C16 0.0671(19) 0.0507(19) 0.091(3) -0.0077(18) -0.0014(18) 0.0059(17)
C17 0.093(3) 0.081(2) 0.069(2) -0.009(2) -0.005(2) 0.006(2)
C18 0.104(3) 0.085(3) 0.084(3) -0.012(2) 0.023(2) -0.028(3)
C19 0.073(2) 0.116(4) 0.118(3) -0.039(3) -0.012(2) -0.004(2)
C20 0.173(5) 0.086(3) 0.161(5) 0.042(3) -0.070(4) -0.023(3)

loop_
_atom_type_symbol
_atom_type_description
_atom_type_scat_dispersion_real
_atom_type_scat_dispersion_imag
_atom_type_scat_source
C C 0.0033 0.0016 'International Tables Vol C Tables 4.2.6.8 and 6.1.1.4'
H H 0.0000 0.0000 'International Tables Vol C Tables 4.2.6.8 and 6.1.1.4'
O O 0.0106 0.0060 'International Tables Vol C Tables 4.2.6.8 and 6.1.1.4'

loop_
_geom_angle_atom_site_label_1
_geom_angle_atom_site_label_2
_geom_angle_atom_site_label_3
_geom_angle
C16 O2 C14 109.8(3)
C11 O3 C12 60.6(2)
C15 C1 C14 101.7(3)
C15 C1 C2 116.3(3)
C14 C1 C2 114.8(3)
C15 C1 H1 107.9
C14 C1 H1 107.9
C2 C1 H1 107.9
C3 C2 C1 113.9(3)
C3 C2 H2A 108.8
C1 C2 H2A 108.8
C3 C2 H2B 108.8
C1 C2 H2B 108.8
H2A C2 H2B 107.7
C4 C3 C2 128.3(3)
C4 C3 H3 115.8
C2 C3 H3 115.8
C3 C4 C18 123.3(3)
C3 C4 C5 121.6(3)
C18 C4 C5 115.1(3)
C4 C5 C6 113.8(3)
C4 C5 H5A 108.8
C6 C5 H5A 108.8
C4 C5 H5B 108.8
C6 C5 H5B 108.8
H5A C5 H5B 107.7
C7 C6 C5 112.2(3)
C7 C6 H6A 109.2
C5 C6 H6A 109.2
C7 C6 H6B 109.2
C5 C6 H6B 109.2
H6A C6 H6B 107.9
C8 C7 C6 128.8(3)
C8 C7 H7 115.6
C6 C7 H7 115.6
C7 C8 C19 123.7(4)
C7 C8 C9 120.6(3)
C19 C8 C9 115.7(3)
C8 C9 C10 115.7(4)
C8 C9 H9A 108.3
C10 C9 H9A 108.3
C8 C9 H9B 108.3
C10 C9 H9B 108.3
H9A C9 H9B 107.4
C11 C10 C9 112.1(3)
C11 C10 H10A 109.2
C9 C10 H10A 109.2
C11 C10 H10B 109.2
C9 C10 H10B 109.2
H10A C10 H10B 107.9
O3 C11 C12 60.2(3)
O3 C11 C10 117.8(3)
C12 C11 C10 125.8(4)
O3 C11 H11 114.0
C12 C11 H11 114.0
C10 C11 H11 114.0
O3 C12 C11 59.2(2)
O3 C12 C13 113.1(3)
C11 C12 C13 117.4(4)
O3 C12 C20 114.4(4)
C11 C12 C20 123.0(4)
C13 C12 C20 115.9(4)
C12 C13 C14 115.5(3)
C12 C13 H13A 108.4
C14 C13 H13A 108.4
C12 C13 H13B 108.4
C14 C13 H13B 108.4
H13A C13 H13B 107.5
O2 C14 C13 109.3(3)
O2 C14 C1 105.1(2)
C13 C14 C1 115.4(3)
O2 C14 H14 108.9
C13 C14 H14 108.9
C1 C14 H14 108.9
C17 C15 C16 122.3(3)
C17 C15 C1 131.2(3)
C16 C15 C1 106.5(3)
O1 C16 O2 121.0(3)
O1 C16 C15 129.1(3)
O2 C16 C15 109.9(3)
C15 C17 H17A 120.0
C15 C17 H17B 120.0
H17A C17 H17B 120.0
C4 C18 H18A 109.5
C4 C18 H18B 109.5
H18A C18 H18B 109.5
C4 C18 H18C 109.5
H18A C18 H18C 109.5
H18B C18 H18C 109.5
C8 C19 H19A 109.5
C8 C19 H19B 109.5
H19A C19 H19B 109.5
C8 C19 H19C 109.5
H19A C19 H19C 109.5
H19B C19 H19C 109.5
C12 C20 H20A 109.5
C12 C20 H20B 109.5
H20A C20 H20B 109.5
C12 C20 H20C 109.5
H20A C20 H20C 109.5
H20B C20 H20C 109.5

loop_
_geom_bond_atom_site_label_1
_geom_bond_atom_site_label_2
_geom_bond_distance
O1 C16 1.208(4)
O2 C16 1.351(4)
O2 C14 1.461(4)
O3 C11 1.436(5)
O3 C12 1.452(4)
C1 C15 1.503(5)
C1 C14 1.527(5)
C1 C2 1.534(4)
C1 H1 0.9800
C2 C3 1.488(5)
C2 H2A 0.9700
C2 H2B 0.9700
C3 C4 1.327(5)
C3 H3 0.9300
C4 C18 1.494(5)
C4 C5 1.497(5)
C5 C6 1.528(4)
C5 H5A 0.9700
C5 H5B 0.9700
C6 C7 1.480(5)
C6 H6A 0.9700
C6 H6B 0.9700
C7 C8 1.334(5)
C7 H7 0.9300
C8 C19 1.493(6)
C8 C9 1.495(6)
C9 C10 1.540(6)
C9 H9A 0.9700
C9 H9B 0.9700
C10 C11 1.490(6)
C10 H10A 0.9700
C10 H10B 0.9700
C11 C12 1.458(6)
C11 H11 0.9800
C12 C13 1.497(5)
C12 C20 1.500(6)
C13 C14 1.513(4)
C13 H13A 0.9700
C13 H13B 0.9700
C14 H14 0.9800
C15 C17 1.308(4)
C15 C16 1.466(5)
C17 H17A 0.9300
C17 H17B 0.9300
C18 H18A 0.9600
C18 H18B 0.9600
C18 H18C 0.9600
C19 H19A 0.9600
C19 H19B 0.9600
C19 H19C 0.9600
C20 H20A 0.9600
C20 H20B 0.9600
C20 H20C 0.9600

loop_
_cod_related_entry_id
_cod_related_entry_database
_cod_related_entry_code
1 ChemSpider 30651678
